data_2005241
loop_
_publ_author_name
'Abboud, K. A.'
'Lu, Z.'
'Jones, W. M.'

_publ_section_title
;
 [2,2'-(1,3'-Bicyclohexenyl)]bis(triphenylphosphine)platinum(0)
 Tetrahydrofuran Solvate
;
_journal_issue 8
_journal_name_full 'Acta Crystallographica Section C'
_journal_page_first 1909
_journal_page_last 1911
_journal_paper_doi 10.1107/S0108270196000133
_journal_volume 52
_journal_year 1996
_chemical_formula_iupac '[Pt (C12 H16) (C18 H15 P)2] , 0.85C4 H8 O'
_chemical_formula_moiety 'C48 H46 P2 Pt,0.85(C4 H8 O)'
_chemical_formula_sum 'C51.4 H52.8 O0.85 P2 Pt'
_chemical_formula_weight 941.17
_chemical_name_systematic
;
 (2,2'(1,2'-bicyclohexenyl))bis(triphenylphosphine)platinum(0)
Tetrahydrofuran Solvate
;
_space_group_IT_number 2
_symmetry_cell_setting triclinic
_symmetry_space_group_name_Hall '-P 1'
_symmetry_space_group_name_H-M 'P -1'
_cell_angle_alpha 89.58(1)
_cell_angle_beta 84.04(1)
_cell_angle_gamma 85.54(1)
_cell_formula_units_Z 2
_cell_length_a 9.711(1)
_cell_length_b 10.907(2)
_cell_length_c 20.669(3)
_cell_measurement_reflns_used 32
_cell_measurement_temperature 293(2)
_cell_measurement_theta_max 11
_cell_measurement_theta_min 10
_cell_volume 2170.8(6)
_computing_cell_refinement 'SHELXTL-Plus (Sheldrick, 1991)'
_computing_data_collection 'SHELXTL-Plus (Sheldrick, 1991)'
_computing_data_reduction 'SHELXTL-Plus (Sheldrick, 1991)'
_computing_molecular_graphics 'SHELXTL-Plus (Sheldrick, 1991)'
_computing_publication_material 'SHELXTL-Plus (Sheldrick, 1991)'
_computing_structure_refinement 'SHELXL-93 (Sheldrick, 1993)'
_computing_structure_solution 'SHELXTL-Plus (Sheldrick, 1991)'
_diffrn_ambient_temperature 293(2)
_diffrn_measurement_device 'Siemens P3m/V'
_diffrn_measurement_method \w
_diffrn_radiation_monochromator graphite
_diffrn_radiation_source 'normal-focus sealed tube'
_diffrn_radiation_type MoK\a
_diffrn_radiation_wavelength 0.71073
_diffrn_reflns_av_R_equivalents 0.0176
_diffrn_reflns_av_sigmaI/netI 0.0491
_diffrn_reflns_limit_h_max 11
_diffrn_reflns_limit_h_min 0
_diffrn_reflns_limit_k_max 12
_diffrn_reflns_limit_k_min -12
_diffrn_reflns_limit_l_max 24
_diffrn_reflns_limit_l_min -24
_diffrn_reflns_number 8112
_diffrn_reflns_theta_max 25.00
_diffrn_reflns_theta_min 1.5
_diffrn_standards_decay_% 1
_diffrn_standards_interval_count 96
_diffrn_standards_number 4
_exptl_absorpt_coefficient_mu 3.34
_exptl_absorpt_correction_T_max 0.669
_exptl_absorpt_correction_T_min 0.328
_exptl_absorpt_correction_type 'From measured crystal faces (SHELXTL plus)'
_exptl_crystal_colour 'Pale Yellow'
_exptl_crystal_density_diffrn 1.44
_exptl_crystal_density_meas ?
_exptl_crystal_description 'Small Needles'
_exptl_crystal_F_000 952
_exptl_crystal_size_max 0.34
_exptl_crystal_size_mid 0.15
_exptl_crystal_size_min 0.12
_refine_diff_density_max 1.098
_refine_diff_density_min -1.060
_refine_ls_extinction_method none
_refine_ls_goodness_of_fit_all 0.995
_refine_ls_goodness_of_fit_obs 1.052
_refine_ls_hydrogen_treatment 'Riding (C-H, 0.96\%A)'
_refine_ls_matrix_type full
_refine_ls_number_parameters 460
_refine_ls_number_reflns 7619
_refine_ls_number_restraints 0
_refine_ls_restrained_S_all 0.995
_refine_ls_restrained_S_obs 1.052
_refine_ls_R_factor_all 0.0492
_refine_ls_R_factor_obs 0.0367
_refine_ls_shift/esd_max -0.014
_refine_ls_shift/esd_mean 0.000
_refine_ls_structure_factor_coef Fsqd
_refine_ls_weighting_details 'w=1/[\s^2^(Fo^2^)+(0.0468P)^2^+0.0000P] where P=(Fo^2^+2Fc^2^)/3'
_refine_ls_weighting_scheme calc
_refine_ls_wR_factor_all 0.0827
_refine_ls_wR_factor_obs 0.0786
_reflns_number_observed 6233
_reflns_number_total 7619
_reflns_observed_criterion >2sigma(I)
_cod_data_source_file fg1046.cif
_cod_data_source_block I
_cod_depositor_comments
;
The following automatic conversions were performed:
'_symmetry_cell_setting' value 'Triclinic' changed to 'triclinic'
according to '/home/saulius/struct/CIF-dictionaries/cif_core.dic'
dictionary named 'cif_core.dic' version 2.4.1 from 2010-06-29.

Automatic conversion script
Id: cif_fix_enum 1527 2010-12-29 10:47:43Z saulius 

The following automatic conversions were performed:

'_symmetry_cell_setting' value 'Triclinic' changed to 'triclinic'
according to /home/saulius/struct/CIF-dictionaries/cif_core.dic
dictionary named 'cif_core.dic' version 2.4.1 from
2010-06-29.

'_geom_bond_publ_flag' value 'YES' changed to 'yes'
according to /home/saulius/struct/CIF-dictionaries/cif_core.dic
dictionary named 'cif_core.dic' version 2.4.1 from 2010-06-29 (12
times).

'_geom_bond_publ_flag' value 'NO' changed to 'no' according
to /home/saulius/struct/CIF-dictionaries/cif_core.dic dictionary
named 'cif_core.dic' version 2.4.1 from 2010-06-29 (93
times).

'_geom_angle_publ_flag' value 'YES' changed to 'yes'
according to /home/saulius/struct/CIF-dictionaries/cif_core.dic
dictionary named 'cif_core.dic' version 2.4.1 from 2010-06-29 (24
times).

'_geom_angle_publ_flag' value 'NO' changed to 'no' according
to /home/saulius/struct/CIF-dictionaries/cif_core.dic dictionary
named 'cif_core.dic' version 2.4.1 from 2010-06-29 (162
times).

'_geom_torsion_publ_flag' value 'NO' changed to 'no'
according to /home/saulius/struct/CIF-dictionaries/cif_core.dic
dictionary named 'cif_core.dic' version 2.4.1 from 2010-06-29 (140
times).

Automatic conversion script
Id: cif_fix_values 1715 2011-07-08 13:25:40Z adriana 

The following automatic conversions were performed:

'_exptl_crystal_density_meas' value 'Not measured' was changed to '?'
- the value is perceived as not measured.

Automatic conversion script
Id: cif_fix_values 3008 2015-01-20 13:52:24Z robertas 

The following automatic conversions were performed:

'_refine_ls_weighting_scheme' value 'calc
w=1/[\s^2^(Fo^2^)+(0.0468P)^2^+0.0000P] where P=(Fo^2^+2Fc^2^)/3' was
changed to 'calc'. New tag '_refine_ls_weighting_details' was
created. The value of the new tag was set to
'w=1/[\s^2^(Fo^2^)+(0.0468P)^2^+0.0000P] where P=(Fo^2^+2Fc^2^)/3'.

Automatic conversion script
Id: cif_fix_values 3143 2015-03-26 13:38:13Z robertas 
;
_cod_database_code 2005241

loop_
_symmetry_equiv_pos_as_xyz
'x, y, z'
'-x, -y, -z'

loop_
_atom_site_aniso_label
_atom_site_aniso_U_11
_atom_site_aniso_U_22
_atom_site_aniso_U_33
_atom_site_aniso_U_12
_atom_site_aniso_U_13
_atom_site_aniso_U_23
Pt 0.03682(12) 0.03693(12) 0.03383(11) 0.00106(8) -0.00385(8) 0.00070(7)
P1 0.0341(7) 0.0369(7) 0.0323(7) -0.0007(6) -0.0033(5) 0.0002(6)
P2 0.0416(8) 0.0390(7) 0.0358(7) 0.0003(6) -0.0033(6) -0.0004(6)
C1 0.035(3) 0.046(3) 0.047(3) 0.002(2) -0.005(2) -0.001(3)
C1' 0.060(4) 0.049(3) 0.039(3) 0.007(3) -0.007(3) 0.002(3)
C2 0.074(4) 0.041(3) 0.060(4) 0.007(3) -0.004(3) 0.000(3)
C2' 0.095(5) 0.044(4) 0.056(4) 0.009(3) -0.017(4) 0.004(3)
C3 0.107(6) 0.064(5) 0.078(5) 0.030(4) -0.011(5) 0.005(4)
C3' 0.179(10) 0.056(5) 0.076(5) 0.012(5) -0.044(6) 0.011(4)
C4 0.098(6) 0.060(5) 0.099(6) 0.026(4) 0.003(5) -0.016(4)
C4' 0.241(13) 0.090(7) 0.063(5) 0.019(8) -0.053(7) 0.011(5)
C5 0.076(5) 0.079(5) 0.066(4) 0.020(4) -0.001(4) -0.014(4)
C5' 0.121(7) 0.070(5) 0.064(5) 0.024(5) -0.036(5) -0.004(4)
C6 0.050(4) 0.053(4) 0.053(4) 0.004(3) -0.001(3) -0.004(3)
C6' 0.090(5) 0.070(5) 0.054(4) 0.020(4) -0.024(4) -0.003(3)
C11 0.036(3) 0.040(3) 0.040(3) 0.003(2) -0.006(2) -0.005(2)
C12 0.048(3) 0.055(4) 0.045(3) -0.002(3) -0.003(3) -0.006(3)
C13 0.065(4) 0.081(5) 0.047(4) 0.003(4) 0.005(3) -0.020(3)
C14 0.075(5) 0.063(4) 0.061(4) 0.003(4) -0.006(4) -0.029(3)
C15 0.087(5) 0.044(4) 0.070(5) 0.001(3) -0.014(4) -0.009(3)
C16 0.085(5) 0.044(3) 0.041(3) -0.007(3) -0.004(3) 0.000(3)
C21 0.037(3) 0.046(3) 0.043(3) -0.004(2) -0.004(2) -0.006(2)
C22 0.043(3) 0.070(4) 0.054(4) -0.009(3) -0.012(3) -0.004(3)
C23 0.044(4) 0.090(5) 0.091(5) 0.003(4) -0.020(4) -0.017(4)
C24 0.041(4) 0.094(6) 0.091(6) -0.011(4) 0.011(4) -0.026(4)
C25 0.057(4) 0.096(5) 0.063(4) -0.022(4) 0.007(3) -0.003(4)
C26 0.046(4) 0.066(4) 0.056(4) -0.015(3) -0.002(3) -0.006(3)
C31 0.051(3) 0.034(3) 0.036(3) -0.004(2) -0.002(2) -0.002(2)
C32 0.066(4) 0.041(3) 0.044(3) -0.004(3) -0.011(3) 0.003(3)
C33 0.095(6) 0.050(4) 0.059(4) -0.002(4) -0.022(4) 0.005(3)
C34 0.118(7) 0.053(4) 0.062(4) -0.026(4) 0.004(4) 0.014(3)
C35 0.062(5) 0.076(5) 0.104(6) -0.023(4) 0.021(4) 0.003(5)
C36 0.051(4) 0.053(4) 0.083(5) -0.011(3) -0.002(3) 0.011(3)
C41 0.048(3) 0.043(3) 0.030(3) 0.002(3) -0.003(2) -0.004(2)
C42 0.052(4) 0.050(3) 0.044(3) -0.002(3) -0.004(3) 0.000(3)
C43 0.059(4) 0.068(4) 0.059(4) 0.017(3) -0.014(3) 0.003(3)
C44 0.098(6) 0.053(4) 0.059(4) 0.003(4) -0.022(4) 0.016(3)
C45 0.086(5) 0.053(4) 0.058(4) -0.010(4) -0.016(4) 0.015(3)
C46 0.054(4) 0.053(4) 0.049(3) -0.006(3) -0.005(3) 0.003(3)
C51 0.050(4) 0.040(3) 0.054(3) -0.002(3) -0.015(3) 0.001(3)
C52 0.052(4) 0.071(5) 0.091(5) -0.004(4) -0.008(4) -0.004(4)
C53 0.052(5) 0.090(6) 0.140(8) -0.017(4) -0.018(5) 0.013(6)
C54 0.087(6) 0.065(5) 0.137(8) -0.023(5) -0.061(6) 0.016(5)
C55 0.114(7) 0.063(5) 0.094(6) -0.011(5) -0.054(6) -0.003(4)
C56 0.071(4) 0.047(4) 0.066(4) -0.003(3) -0.025(3) -0.003(3)
C61 0.049(3) 0.051(3) 0.030(3) 0.005(3) -0.005(2) -0.001(2)
C62 0.066(4) 0.056(4) 0.047(3) -0.001(3) 0.001(3) 0.009(3)
C63 0.100(6) 0.078(5) 0.054(4) -0.014(4) 0.011(4) 0.018(4)
C64 0.073(5) 0.111(7) 0.061(5) -0.004(5) 0.015(4) 0.003(5)
C65 0.074(5) 0.097(6) 0.047(4) 0.017(4) 0.012(3) -0.001(4)
C66 0.064(4) 0.064(4) 0.047(3) 0.005(3) 0.003(3) -0.002(3)

loop_
_atom_site_label
_atom_site_occupancy
_atom_site_fract_x
_atom_site_fract_y
_atom_site_fract_z
_atom_site_U_iso_or_equiv
_atom_site_thermal_displace_type
_atom_site_calc_flag
_atom_site_refinement_flags
_atom_site_type_symbol
Pt 1 .24217(2) .13824(2) .26017(1) .03605(8) Uani d . Pt
P1 1 .3556(1) .0988(1) .35189(6) .0346(3) Uani d . P
P2 1 .3336(2) -.0436(1) .20643(6) .0390(3) Uani d . P
C1 1 .1374(5) .2960(5) .2989(3) .043(1) Uani d . C
C1' 1 .1443(6) .2114(5) .1812(3) .050(1) Uani d . C
C2 1 .1245(7) .3974(5) .2489(3) .059(2) Uani d . C
H2 1 .2115(7) .4381(5) .2447(3) .08 Uiso calc R H
C2' 1 .1140(8) .3350(6) .1852(3) .065(2) Uani d . C
C3 1 .0071(9) .4949(7) .2687(4) .084(2) Uani d . C
H3A 1 .0192(9) .5671(7) .2416(4) .08 Uiso calc R H
H3B 1 -.0806(9) .4636(7) .2610(4) .08 Uiso calc R H
C3' 1 .079(1) .4118(7) .1293(4) .103(3) Uani d . C
H3'A 1 .140(1) .4783(7) .1248(4) .08 Uiso calc R H
H3'B 1 -.016(1) .4483(7) .1387(4) .08 Uiso calc R H
C4 1 .0016(9) .5310(7) .3377(4) .088(2) Uani d . C
H4A 1 -.0732(9) .5943(7) .3477(4) .08 Uiso calc R H
H4B 1 .0880(9) .5646(7) .3454(4) .08 Uiso calc R H
C4' 1 .089(1) .3439(8) .0657(4) .130(4) Uani d . C
H4'A 1 .033(1) .3896(8) .0363(4) .08 Uiso calc R H
H4'B 1 .185(1) .3402(8) .0463(4) .08 Uiso calc R H
C5 1 -.0218(8) .4208(7) .3820(3) .075(2) Uani d . C
H5A 1 .0000(8) .4402(7) .4254(3) .08 Uiso calc R H
H5B 1 -0.1189(8) .4041(7) .3850(3) .08 Uiso calc R H
C5' 1 .0466(9) .2230(7) .0722(4) .085(2) Uani d . C
H5'A 1 .0613(9) .1828(7) .0301(4) .08 Uiso calc R H
H5'B 1 -.0520(9) .2268(7) .0865(4) .08 Uiso calc R H
C6 1 .0663(6) .3078(6) .3576(3) .053(2) Uani d . C
H6 1 .0716(6) .2409(6) .3856(3) .08 Uiso calc R H
C6' 1 .1242(8) .1483(6) .1198(3) .071(2) Uani d . C
H6'A 1 .0751(8) .0757(6) .1307(3) .08 Uiso calc R H
H6'B 1 .2149(8) .1208(6) .0984(3) .08 Uiso calc R H
C11 1 .3342(5) .2129(5) .4185(2) .039(1) Uani d . C
C12 1 .2794(6) .1887(5) .4809(3) .049(1) Uani d . C
H12 1 .2495(6) .1087(5) .4921(3) .08 Uiso d R H
C13 1 .2674(7) .2802(7) .5280(3) .065(2) Uani d . C
H13 1 .2291(7) .2632(7) .5715(3) .08 Uiso d R H
C14 1 .3094(7) .3949(6) .5133(3) .067(2) Uani d . C
H14 1 .2990(7) .4581(6) .5459(3) .08 Uiso d R H
C15 1 .3664(8) .4189(6) .4512(3) .067(2) Uani d . C
H15 1 .3979(8) .4986(6) .4408(3) .08 Uiso d R H
C16 1 .3793(7) .3284(5) .4042(3) .057(2) Uani d . C
H16 1 .4195(7) .3463(5) .3611(3) .08 Uiso d R H
C21 1 .5449(5) .0943(5) .3366(3) .042(1) Uani d . C
C22 1 .6317(6) .0741(6) .3854(3) .055(2) Uani d . C
H22 1 .5948(6) .0550(6) .4289(3) .08 Uiso d R H
C23 1 .7738(7) .0804(7) .3701(4) .074(2) Uani d . C
H23 1 .8343(7) .0641(7) .4036(4) .08 Uiso d R H
C24 1 .8295(7) .1112(7) .3091(4) .076(2) Uani d . C
H24 1 .9281(7) .1140(7) .2996(4) .08 Uiso d R H
C25 1 .7422(7) .1352(7) .2620(4) .072(2) Uani d . C
H25 1 .7796(7) .1587(7) .2193(4) .08 Uiso d R H
C26 1 .6015(6) .1274(6) .2750(3) .055(2) Uani d . C
H26 1 .5419(6) .1448(6) .2412(3) .08 Uiso d R H
C31 1 .3038(6) -.0400(5) .3950(2) .041(1) Uani d . C
C32 1 .3903(7) -0.1238(5) .4260(3) .050(1) Uani d . C
H32 1 .4881(7) -0.1143(5) .4237(3) .08 Uiso d R H
C33 1 .3343(9) -0.2210(6) .4605(3) .067(2) Uani d . C
H33 1 .3942(9) -0.2777(6) .4825(3) .08 Uiso d R H
C34 1 .197(1) -0.2363(6) .4640(3) .078(2) Uani d . C
H34 1 .159(1) -0.3036(6) .4884(3) .08 Uiso d R H
C35 1 .1099(8) -0.1549(7) .4320(4) .082(2) Uani d . C
H35 1 .0127(8) -0.1668(7) .4335(4) .08 Uiso d R H
C36 1 .1636(6) -.0580(6) .3980(3) .062(2) Uani d . C
H36 1 .1030(6) -.0019(6) .3761(3) .08 Uiso d R H
C41 1 .4172(6) -0.1721(5) .2504(2) .040(1) Uani d . C
C42 1 .5572(6) -0.1767(5) .2591(3) .049(1) Uani d . C
H42 1 .6116(6) -0.1112(5) .2427(3) .08 Uiso d R H
C43 1 .6207(7) -0.2735(6) .2910(3) .063(2) Uani d . C
H43 1 .7179(7) -0.2757(6) .2964(3) .08 Uiso d R H
C44 1 .5442(8) -0.3674(6) .3151(3) .070(2) Uani d . C
H44 1 .5881(8) -0.4357(6) .3367(3) .08 Uiso d R H
C45 1 .4046(8) -0.3648(6) .3084(3) .065(2) Uani d . C
H45 1 .3505(8) -0.4293(6) .3264(3) .08 Uiso d R H
C46 1 .3423(6) -0.2680(5) .2754(3) .052(1) Uani d . C
H46 1 .2453(6) -0.2674(5) .2700(3) .08 Uiso d R H
C51 1 .1986(6) -0.1242(5) .1722(3) .048(1) Uani d . C
C52 1 .0679(7) -0.1161(7) .2054(4) .072(2) Uani d . C
H52 1 .0505(7) -.0695(7) .2450(4) .08 Uiso d R H
C53 1 -.0398(8) -0.1739(8) .1817(5) .093(3) Uani d . C
H53 1 -0.1307(8) -0.1686(8) .2052(5) .08 Uiso d R H
C54 1 -.016(1) -0.2387(7) .1253(5) .092(3) Uani d . C
H54 1 -.090(1) -0.2771(7) .1081(5) .08 Uiso d R H
C55 1 .111(1) -0.2486(7) .0926(4) .087(3) Uani d . C
H55 1 .129(1) -0.2956(7) .0531(4) .08 Uiso d R H
C56 1 .2194(7) -0.1912(5) .1163(3) .060(2) Uani d . C
H56 1 .3102(7) -0.1991(5) .0927(3) .08 Uiso d R H
C61 1 .4665(6) -.0231(5) .1385(2) .044(1) Uani d . C
C62 1 .4890(7) .0944(6) .1159(3) .057(2) Uani d . C
H62 1 .4312(7) .1636(6) .1342(3) .08 Uiso d R H
C63 1 .5922(8) .1127(7) .0664(3) .079(2) Uani d . C
H63 1 .6075(8) .1946(7) .0516(3) .08 Uiso d R H
C64 1 .6729(8) .0146(8) .0384(4) .083(2) Uani d . C
H64 1 .7441(8) .0278(8) .0038(4) .08 Uiso d R H
C65 1 .6527(7) -0.1017(8) .0600(3) .075(2) Uani d . C
H65 1 .7098(7) -0.1704(8) .0408(3) .08 Uiso d R H
C66 1 .5496(7) -0.1215(6) .1095(3) .059(2) Uani d . C
H66 1 .5356(7) -0.2039(6) .1239(3) .08 Uiso d R H

loop_
_atom_type_symbol
_atom_type_description
_atom_type_scat_dispersion_real
_atom_type_scat_dispersion_imag
_atom_type_scat_source
C C 0.0033 0.0016 'International Tables Vol C Tables 4.2.6.8 and 6.1.1.4'
H H 0.0000 0.0000 'International Tables Vol C Tables 4.2.6.8 and 6.1.1.4'
O O 0.0106 0.0060 'International Tables Vol C Tables 4.2.6.8 and 6.1.1.4'
P P 0.1023 0.0942 'International Tables Vol C Tables 4.2.6.8 and 6.1.1.4'
Pt Pt -1.7033 8.3905 'International Tables Vol C Tables 4.2.6.8 and 6.1.1.4'

loop_
_geom_angle_atom_site_label_1
_geom_angle_atom_site_label_2
_geom_angle_atom_site_label_3
_geom_angle
_geom_angle_publ_flag
C1 Pt C1' 77.7(2) yes
C1 Pt P1 92.99(15) yes
C1' Pt P1 168.4(2) yes
C1 Pt P2 171.33(15) yes
C1' Pt P2 95.1(2) yes
P1 Pt P2 94.77(5) yes
C21 P1 C31 110.2(2) yes
C21 P1 C11 97.4(2) yes
C31 P1 C11 101.5(2) yes
C21 P1 Pt 113.8(2) yes
C31 P1 Pt 113.0(2) yes
C11 P1 Pt 119.3(2) yes
C61 P2 C51 105.6(3) yes
C61 P2 C41 101.1(2) yes
C51 P2 C41 99.7(2) yes
C61 P2 Pt 115.0(2) yes
C51 P2 Pt 111.9(2) yes
C41 P2 Pt 121.4(2) yes
C6 C1 C2 120.2(5) yes
C6 C1 Pt 126.4(4) yes
C2 C1 Pt 112.5(4) yes
C2' C1' C6' 118.2(5) yes
C2' C1' Pt 113.4(4) yes
C6' C1' Pt 127.8(4) yes
C2' C2 C1 106.3(5) no
C2' C2 C3 114.7(6) no
C1 C2 C3 113.0(5) no
C2' C2 H2 107.5(4) no
C1 C2 H2 107.5(3) no
C3 C2 H2 107.5(4) no
C1' C2' C3' 123.3(6) no
C1' C2' C2 118.3(5) no
C3' C2' C2 118.3(6) no
C4 C3 C2 112.6(6) no
C4 C3 H3A 109.1(4) no
C2 C3 H3A 109.1(4) no
C4 C3 H3B 109.1(5) no
C2 C3 H3B 109.1(4) no
H3A C3 H3B 107.8 no
C2' C3' C4' 114.5(6) no
C2' C3' H3'A 108.6(5) no
C4' C3' H3'A 108.6(6) no
C2' C3' H3'B 108.6(5) no
C4' C3' H3'B 108.6(6) no
H3'A C3' H3'B 107.6 no
C3 C4 C5 110.7(6) no
C3 C4 H4A 109.5(4) no
C5 C4 H4A 109.5(4) no
C3 C4 H4B 109.5(5) no
C5 C4 H4B 109.5(5) no
H4A C4 H4B 108.1 no
C5' C4' C3' 113.2(8) no
C5' C4' H4'A 108.9(5) no
C3' C4' H4'A 108.9(5) no
C5' C4' H4'B 108.9(6) no
C3' C4' H4'B 108.9(7) no
H4'A C4' H4'B 107.7 no
C6 C5 C4 111.9(6) no
C6 C5 H5A 109.2(4) no
C4 C5 H5A 109.2(4) no
C6 C5 H5B 109.2(4) no
C4 C5 H5B 109.2(4) no
H5A C5 H5B 107.9 no
C4' C5' C6' 112.2(7) no
C4' C5' H5'A 109.2(5) no
C6' C5' H5'A 109.2(4) no
C4' C5' H5'B 109.2(6) no
C6' C5' H5'B 109.2(5) no
H5'A C5' H5'B 107.9 no
C1 C6 C5 125.2(6) no
C1 C6 H6 117.4(3) no
C5 C6 H6 117.4(4) no
C1' C6' C5' 116.1(6) no
C1' C6' H6'A 108.3(4) no
C5' C6' H6'A 108.3(5) no
C1' C6' H6'B 108.3(4) no
C5' C6' H6'B 108.3(4) no
H6'A C6' H6'B 107.4 no
C12 C11 C16 118.9(5) no
C12 C11 P1 123.9(4) no
C16 C11 P1 117.2(4) no
C11 C12 C13 120.0(6) no
C11 C12 H12 120.3(3) no
C13 C12 H12 119.8(4) no
C14 C13 C12 120.9(6) no
C14 C13 H13 119.2(4) no
C12 C13 H13 119.9(4) no
C13 C14 C15 119.3(6) no
C13 C14 H14 120.4(4) no
C15 C14 H14 120.3(4) no
C14 C15 C16 120.2(6) no
C14 C15 H15 119.8(4) no
C16 C15 H15 120.0(4) no
C15 C16 C11 120.7(6) no
C15 C16 H16 119.3(4) no
C11 C16 H16 120.0(3) no
C22 C21 C26 119.1(5) no
C22 C21 P1 122.7(4) no
C26 C21 P1 117.7(4) no
C21 C22 C23 118.8(6) no
C21 C22 H22 120.8(3) no
C23 C22 H22 120.4(4) no
C24 C23 C22 121.9(7) no
C24 C23 H23 119.2(4) no
C22 C23 H23 118.9(4) no
C25 C24 C23 118.7(6) no
C25 C24 H24 121.0(4) no
C23 C24 H24 120.3(4) no
C24 C25 C26 121.1(7) no
C24 C25 H25 119.5(4) no
C26 C25 H25 119.4(4) no
C25 C26 C21 120.4(6) no
C25 C26 H26 119.8(4) no
C21 C26 H26 119.8(3) no
C36 C31 C32 118.7(5) no
C36 C31 P1 115.1(4) no
C32 C31 P1 126.2(4) no
C33 C32 C31 119.6(6) no
C33 C32 H32 120.2(4) no
C31 C32 H32 120.2(3) no
C34 C33 C32 121.0(6) no
C34 C33 H33 119.7(4) no
C32 C33 H33 119.3(4) no
C33 C34 C35 119.8(6) no
C33 C34 H34 120.0(4) no
C35 C34 H34 120.2(4) no
C36 C35 C34 119.9(7) no
C36 C35 H35 120.2(5) no
C34 C35 H35 120.0(4) no
C35 C36 C31 120.9(6) no
C35 C36 H36 119.4(4) no
C31 C36 H36 119.7(3) no
C42 C41 C46 117.7(5) no
C42 C41 P2 121.2(4) no
C46 C41 P2 121.1(4) no
C43 C42 C41 121.5(6) no
C43 C42 H42 118.8(4) no
C41 C42 H42 119.7(3) no
C44 C43 C42 119.6(6) no
C44 C43 H43 119.9(4) no
C42 C43 H43 120.5(4) no
C45 C44 C43 120.5(6) no
C45 C44 H44 119.6(4) no
C43 C44 H44 120.0(4) no
C44 C45 C46 119.4(6) no
C44 C45 H45 120.4(4) no
C46 C45 H45 120.2(4) no
C45 C46 C41 121.3(6) no
C45 C46 H46 119.2(4) no
C41 C46 H46 119.5(3) no
C56 C51 C52 118.0(6) no
C56 C51 P2 124.3(5) no
C52 C51 P2 117.7(5) no
C51 C52 C53 120.6(7) no
C51 C52 H52 119.6(4) no
C53 C52 H52 119.7(5) no
C54 C53 C52 119.9(8) no
C54 C53 H53 119.6(5) no
C52 C53 H53 120.5(5) no
C55 C54 C53 120.2(8) no
C55 C54 H54 119.3(5) no
C53 C54 H54 120.5(5) no
C54 C55 C56 119.9(8) no
C54 C55 H55 120.4(5) no
C56 C55 H55 119.7(5) no
C51 C56 C55 121.2(7) no
C51 C56 H56 119.4(4) no
C55 C56 H56 119.3(5) no
C62 C61 C66 118.3(5) no
C62 C61 P2 119.5(4) no
C66 C61 P2 122.2(5) no
C63 C62 C61 120.5(6) no
C63 C62 H62 119.6(4) no
C61 C62 H62 119.8(3) no
C64 C63 C62 120.4(7) no
C64 C63 H63 119.9(5) no
C62 C63 H63 119.6(4) no
C65 C64 C63 119.9(7) no
C65 C64 H64 120.1(4) no
C63 C64 H64 120.0(5) no
C64 C65 C66 120.4(7) no
C64 C65 H65 120.0(4) no
C66 C65 H65 119.6(4) no
C65 C66 C61 120.5(6) no
C65 C66 H66 119.5(4) no
C61 C66 H66 120.0(4) no

loop_
_geom_bond_atom_site_label_1
_geom_bond_atom_site_label_2
_geom_bond_distance
_geom_bond_publ_flag
Pt C1 2.053(5) yes
Pt C1' 2.095(5) yes
Pt P1 2.3110(10) yes
Pt P2 2.3480(10) yes
P1 C21 1.829(5) yes
P1 C31 1.828(5) yes
P1 C11 1.846(5) yes
P2 C61 1.831(5) yes
P2 C51 1.836(6) yes
P2 C41 1.845(5) yes
C1 C6 1.334(7) yes
C1 C2 1.517(8) no
C1' C2' 1.358(8) yes
C1' C6' 1.486(8) no
C2 C2' 1.503(8) no
C2 C3 1.523(9) no
C2 H2 0.98 no
C2' C3' 1.475(9) no
C3 C4 1.477(10) no
C3 H3A 0.97 no
C3 H3B 0.97 no
C3' C4' 1.504(11) no
C3' H3'A 0.97 no
C3' H3'B 0.97 no
C4 C5 1.523(10) no
C4 H4A 0.97 no
C4 H4B 0.97 no
C4' C5' 1.414(11) no
C4' H4'A 0.97 no
C4' H4'B 0.97 no
C5 C6 1.503(8) no
C5 H5A 0.97 no
C5 H5B 0.97 no
C5' C6' 1.499(8) no
C5' H5'A 0.97 no
C5' H5'B 0.97 no
C6 H6 0.93 no
C6' H6'A 0.97 no
C6' H6'B 0.97 no
C11 C12 1.375(7) no
C11 C16 1.386(8) no
C12 C13 1.389(8) no
C12 H12 0.96 no
C13 C14 1.369(9) no
C13 H13 0.96 no
C14 C15 1.375(9) no
C14 H14 0.96 no
C15 C16 1.380(8) no
C15 H15 0.96 no
C16 H16 0.96 no
C21 C22 1.387(7) no
C21 C26 1.391(8) no
C22 C23 1.390(8) no
C22 H22 0.96 no
C23 C24 1.370(10) no
C23 H23 0.96 no
C24 C25 1.366(9) no
C24 H24 0.96 no
C25 C26 1.374(8) no
C25 H25 0.96 no
C26 H26 0.96 no
C31 C36 1.386(8) no
C31 C32 1.392(7) no
C32 C33 1.388(9) no
C32 H32 0.96 no
C33 C34 1.356(10) no
C33 H33 0.96 no
C34 C35 1.386(10) no
C34 H34 0.96 no
C35 C36 1.372(9) no
C35 H35 0.96 no
C36 H36 0.96 no
C41 C42 1.387(8) no
C41 C46 1.387(8) no
C42 C43 1.380(8) no
C42 H42 0.96 no
C43 C44 1.373(9) no
C43 H43 0.96 no
C44 C45 1.375(9) no
C44 H44 0.96 no
C45 C46 1.386(8) no
C45 H45 0.96 no
C46 H46 0.96 no
C51 C56 1.360(8) no
C51 C52 1.376(8) no
C52 C53 1.394(10) no
C52 H52 0.96 no
C53 C54 1.358(12) no
C53 H53 0.96 no
C54 C55 1.344(12) no
C54 H54 0.96 no
C55 C56 1.397(10) no
C55 H55 0.96 no
C56 H56 0.96 no
C61 C62 1.386(8) no
C61 C66 1.391(8) no
C62 C63 1.381(9) no
C62 H62 0.96 no
C63 C64 1.371(10) no
C63 H63 0.96 no
C64 C65 1.364(10) no
C64 H64 0.96 no
C65 C66 1.383(9) no
C65 H65 0.96 no
C66 H66 0.96 no

loop_
_geom_torsion_atom_site_label_1
_geom_torsion_atom_site_label_2
_geom_torsion_atom_site_label_3
_geom_torsion_atom_site_label_4
_geom_torsion
_geom_torsion_publ_flag
C1 Pt P1 C21 -119.6(2) no
C1' Pt P1 C21 -83.5(8) no
P2 Pt P1 C21 64.2(2) no
C1 Pt P1 C31 113.7(2) no
C1' Pt P1 C31 149.8(8) no
P2 Pt P1 C31 -62.5(2) no
C1 Pt P1 C11 -5.5(3) no
C1' Pt P1 C11 30.6(9) no
P2 Pt P1 C11 178.4(2) no
C1 Pt P2 C61 99.7(11) no
C1' Pt P2 C61 66.9(3) no
P1 Pt P2 C61 -106.9(2) no
C1 Pt P2 C51 -20.8(11) no
C1' Pt P2 C51 -53.6(3) no
P1 Pt P2 C51 132.6(2) no
C1 Pt P2 C41 -138.1(11) no
C1' Pt P2 C41 -170.9(3) no
P1 Pt P2 C41 15.3(2) no
C1' Pt C1 C6 137.6(6) no
P1 Pt C1 C6 -49.4(5) no
P2 Pt C1 C6 104.1(11) no
C1' Pt C1 C2 -31.5(4) no
P1 Pt C1 C2 141.5(4) no
P2 Pt C1 C2 -65.0(12) no
C1 Pt C1' C2' 24.4(5) no
P1 Pt C1' C2' -12.7(12) no
P2 Pt C1' C2' -160.4(5) no
C1 Pt C1' C6' -165.0(6) no
P1 Pt C1' C6' 157.9(6) no
P2 Pt C1' C6' 10.2(6) no
C6 C1 C2 C2' -137.2(6) no
Pt C1 C2 C2' 32.6(6) no
C6 C1 C2 C3 -10.6(9) no
Pt C1 C2 C3 159.2(5) no
C6' C1' C2' C3' -7.6(11) no
Pt C1' C2' C3' 164.0(7) no
C6' C1' C2' C2 175.7(6) no
Pt C1' C2' C2 -12.7(8) no
C1 C2 C2' C1' -12.5(9) no
C3 C2 C2' C1' -138.1(7) no
C1 C2 C2' C3' 170.6(7) no
C3 C2 C2' C3' 45.1(10) no
C2' C2 C3 C4 165.5(7) no
C1 C2 C3 C4 43.4(9) no
C1' C2' C3' C4' -4.6(14) no
C2 C2' C3' C4' 172.0(9) no
C2 C3 C4 C5 -60.5(9) no
C2' C3' C4' C5' 37.0(14) no
C3 C4 C5 C6 43.5(9) no
C3' C4' C5' C6' -55.5(12) no
C2 C1 C6 C5 -4.9(9) no
Pt C1 C6 C5 -173.2(5) no
C4 C5 C6 C1 -11.7(10) no
C2' C1' C6' C5' -11.3(10) no
Pt C1' C6' C5' 178.5(6) no
C4' C5' C6' C1' 43.3(11) no
C21 P1 C11 C12 -117.8(5) no
C31 P1 C11 C12 -5.3(5) no
Pt P1 C11 C12 119.6(4) no
C21 P1 C11 C16 60.8(5) no
C31 P1 C11 C16 173.3(5) no
Pt P1 C11 C16 -61.8(5) no
C16 C11 C12 C13 1.3(9) no
P1 C11 C12 C13 179.9(4) no
C11 C12 C13 C14 0.0(10) no
C12 C13 C14 C15 -1.1(10) no
C13 C14 C15 C16 0.8(11) no
C14 C15 C16 C11 0.5(10) no
C12 C11 C16 C15 -1.6(9) no
P1 C11 C16 C15 179.8(5) no
C31 P1 C21 C22 -53.0(5) no
C11 P1 C21 C22 52.3(5) no
Pt P1 C21 C22 178.9(4) no
C31 P1 C21 C26 135.0(4) no
C11 P1 C21 C26 -119.8(5) no
Pt P1 C21 C26 6.8(5) no
C26 C21 C22 C23 -3.8(9) no
P1 C21 C22 C23 -175.7(5) no
C21 C22 C23 C24 2.9(10) no
C22 C23 C24 C25 -0.6(11) no
C23 C24 C25 C26 -0.8(11) no
C24 C25 C26 C21 -0.2(11) no
C22 C21 C26 C25 2.5(9) no
P1 C21 C26 C25 174.9(5) no
C21 P1 C31 C36 -168.0(4) no
C11 P1 C31 C36 89.6(5) no
Pt P1 C31 C36 -39.4(5) no
C21 P1 C31 C32 14.5(5) no
C11 P1 C31 C32 -87.9(5) no
Pt P1 C31 C32 143.1(4) no
C36 C31 C32 C33 -1.6(8) no
P1 C31 C32 C33 175.8(4) no
C31 C32 C33 C34 0.5(9) no
C32 C33 C34 C35 0.9(11) no
C33 C34 C35 C36 -1.1(12) no
C34 C35 C36 C31 0.0(11) no
C32 C31 C36 C35 1.3(9) no
P1 C31 C36 C35 -176.4(5) no
C61 P2 C41 C42 41.7(5) no
C51 P2 C41 C42 149.8(4) no
Pt P2 C41 C42 -87.0(4) no
C61 P2 C41 C46 -137.7(5) no
C51 P2 C41 C46 -29.5(5) no
Pt P2 C41 C46 93.7(4) no
C46 C41 C42 C43 0.4(8) no
P2 C41 C42 C43 -179.0(4) no
C41 C42 C43 C44 -0.2(9) no
C42 C43 C44 C45 -0.9(10) no
C43 C44 C45 C46 1.8(10) no
C44 C45 C46 C41 -1.6(10) no
C42 C41 C46 C45 0.5(8) no
P2 C41 C46 C45 179.9(5) no
C61 P2 C51 C56 21.1(6) no
C41 P2 C51 C56 -83.4(5) no
Pt P2 C51 C56 146.9(5) no
C61 P2 C51 C52 -158.9(5) no
C41 P2 C51 C52 96.7(5) no
Pt P2 C51 C52 -33.0(5) no
C56 C51 C52 C53 -0.7(10) no
P2 C51 C52 C53 179.3(6) no
C51 C52 C53 C54 -0.1(12) no
C52 C53 C54 C55 0.8(13) no
C53 C54 C55 C56 -0.5(12) no
C52 C51 C56 C55 0.9(9) no
P2 C51 C56 C55 -179.0(5) no
C54 C55 C56 C51 -0.3(11) no
C51 P2 C61 C62 113.4(5) no
C41 P2 C61 C62 -143.2(5) no
Pt P2 C61 C62 -10.6(5) no
C51 P2 C61 C66 -68.5(5) no
C41 P2 C61 C66 35.0(5) no
Pt P2 C61 C66 167.6(4) no
C66 C61 C62 C63 -0.7(9) no
P2 C61 C62 C63 177.5(5) no
C61 C62 C63 C64 0.9(11) no
C62 C63 C64 C65 -1.0(12) no
C63 C64 C65 C66 1.1(12) no
C64 C65 C66 C61 -0.9(11) no
C62 C61 C66 C65 0.7(9) no
P2 C61 C66 C65 -177.4(5) no
